data_2200567
loop_
_publ_author_name
'Oswald M. Peeters'
'Norbert M. Blaton'
'Camiel J. De Ranter'

_publ_section_title
;(<i>R</i>)-1-{(2-Oxo-1,2-dihydroquinolin-6-yl)[3-(trifluoromethyl)phenyl]methyl}-1<i>H</i>-1,2,4-triazol-4-ium
 bromide
;
_journal_issue 7
_journal_name_full 'Acta Crystallographica Section E'
_journal_page_first o655
_journal_page_last o656
_journal_paper_doi 10.1107/S1600536801010315
_journal_volume 57
_journal_year 2001
_chemical_formula_iupac 'C19 H14 F3 N4 O 1+, Br 1-'
_chemical_formula_moiety 'C19 H14 F3 N4 O 1+, Br 1-'
_chemical_formula_sum 'C19 H14 Br F3 N4 O'
_chemical_formula_weight 451.25
_chemical_name_systematic
;
(R)-1-{(2-Oxo-1,2-dihydroquinolin-6-yl)[3-(trifluoromethyl)phenyl]methyl}-
1H-1,2,4-triazol-4-ium bromide
;
_space_group_IT_number 19
_symmetry_cell_setting orthorhombic
_symmetry_space_group_name_Hall 'P 2ac 2ab'
_symmetry_space_group_name_H-M 'P 21 21 21'
_cell_angle_alpha 90.00
_cell_angle_beta 90.00
_cell_angle_gamma 90.00
_cell_formula_units_Z 4
_cell_length_a 7.058(4)
_cell_length_b 16.212(8)
_cell_length_c 17.029(9)
_cell_measurement_reflns_used 24
_cell_measurement_temperature 293
_cell_measurement_theta_max 11.0
_cell_measurement_theta_min 7.5
_cell_volume 1948.5(18)
_computing_cell_refinement DIF4
_computing_data_collection 'DIF4 (Stoe & Cie, 1992)'
_computing_data_reduction 'REDU4 (Stoe & Cie, 1992)'
_computing_molecular_graphics 'DIAMOND (Bergerhoff, 1996)'
_computing_publication_material 'PARST (Nardelli, 1983)'
_computing_structure_refinement 'SHELXL97 (Sheldrick, 1997)'
_computing_structure_solution 'SIR92 (Altomare et al., 1994)'
_diffrn_measurement_device_type 'Stoe Stadi-4 four-circle'
_diffrn_measurement_method \w
_diffrn_radiation_type MoK\a
_diffrn_radiation_wavelength .71073
_diffrn_reflns_av_R_equivalents .029
_diffrn_reflns_limit_h_max 8
_diffrn_reflns_limit_h_min -8
_diffrn_reflns_limit_k_max 19
_diffrn_reflns_limit_k_min -19
_diffrn_reflns_limit_l_max 20
_diffrn_reflns_limit_l_min -20
_diffrn_reflns_number 5505
_diffrn_reflns_theta_max 25.1
_diffrn_standards_decay_% 5.0
_diffrn_standards_interval_time 60
_diffrn_standards_number 3
_exptl_absorpt_coefficient_mu 2.15
_exptl_absorpt_correction_T_max .525
_exptl_absorpt_correction_T_min .427
_exptl_absorpt_correction_type '\y scan'
_exptl_absorpt_process_details '(EMPIR; Stoe & Cie, 1992)'
_exptl_crystal_colour colourless
_exptl_crystal_density_diffrn 1.538
_exptl_crystal_density_meas 1.525
_exptl_crystal_density_method 'flotation in CCl~4~/n-heptane'
_exptl_crystal_description block
_exptl_crystal_F_000 904
_exptl_crystal_size_max .50
_exptl_crystal_size_mid .30
_exptl_crystal_size_min .30
_refine_diff_density_max .21
_refine_diff_density_min -.22
_refine_ls_abs_structure_details 'Flack (1983), 1457 Friedel pairs'
_refine_ls_abs_structure_Flack .000(9)
_refine_ls_extinction_method none
_refine_ls_goodness_of_fit_all 1.04
_refine_ls_goodness_of_fit_ref 1.04
_refine_ls_hydrogen_treatment constr
_refine_ls_matrix_type full
_refine_ls_number_parameters 289
_refine_ls_number_reflns 3463
_refine_ls_R_factor_all .068
_refine_ls_R_factor_gt .034
_refine_ls_shift/su_max .001
_refine_ls_structure_factor_coef Fsqd
_refine_ls_weighting_details 'w = 1/[\s^2^(Fo^2^)+(0.024P)^2^]  where P = (Fo^2^+2Fc^2^)/3'
_refine_ls_weighting_scheme calc
_refine_ls_wR_factor_all .064
_refine_ls_wR_factor_ref .064
_reflns_number_gt 2660
_reflns_number_total 3463
_reflns_threshold_expression I>2\s(I)
_cod_data_source_file ya6033.cif
_cod_data_source_block I
_cod_depositor_comments
;
The following automatic conversions were performed:
'_symmetry_cell_setting' value 'Orthorhombic' changed to 'orthorhombic'
according to '/home/saulius/struct/CIF-dictionaries/cif_core.dic'
dictionary named 'cif_core.dic' version 2.4.1 from 2010-06-29.

Automatic conversion script
Id: cif_fix_enum 1527 2010-12-29 10:47:43Z saulius 

The following automatic conversions were performed:

'_symmetry_cell_setting' value 'Orthorhombic' changed to
'orthorhombic' according to
/home/saulius/struct/CIF-dictionaries/cif_core.dic dictionary named
'cif_core.dic' version 2.4.1 from 2010-06-29.

Automatic conversion script
Id: cif_fix_values 1715 2011-07-08 13:25:40Z adriana 
;
_cod_original_cell_volume 1949(2)
_cod_database_code 2200567
_cod_database_fobs_code 2200567

loop_
_symmetry_equiv_pos_as_xyz
X,Y,Z
1/2-X,-Y,1/2+Z
1/2+X,1/2-Y,-Z
-X,1/2+Y,1/2-Z

loop_
_atom_site_label
_atom_site_fract_x
_atom_site_fract_y
_atom_site_fract_z
_atom_site_U_iso_or_equiv
_atom_site_adp_type
_atom_site_calc_flag
_atom_site_calc_attached_atom
_atom_site_refinement_flags
_atom_site_occupancy
_atom_site_type_symbol
Br .45252(5) 1.10851(2) .41140(2) .05350(10) aniso . . . 1 Br
N1 .2842(4) 1.0773(2) .5893(2) .0434(9) aniso . . . 1 N
C2 .1134(5) 1.1068(2) .6127(2) .0480(10) aniso . . . 1 C
C3 .0385(7) 1.0728(2) .6841(2) .0570(10) aniso . . . 1 C
C4 .1324(6) 1.0157(2) .7245(2) .0560(10) aniso . . . 1 C
C5 .3106(5) .9852(2) .6979(2) .0420(10) aniso . . . 1 C
C6 .4113(5) .9232(2) .7376(2) .0460(10) aniso . . . 1 C
C7 .5804(5) .8941(2) .7093(2) .0410(10) aniso . . . 1 C
C8 .6521(5) .9279(2) .6395(2) .0470(10) aniso . . . 1 C
C9 .5575(6) .9889(2) .6004(2) .0480(10) aniso . . . 1 C
C10 .3846(5) 1.0175(2) .6292(2) .0390(10) aniso . . . 1 C
O11 .0312(4) 1.1609(2) .57380(10) .0640(10) aniso . . . 1 O
C12 .6953(5) .8275(2) .7502(2) .0440(10) aniso . . . 1 C
N13 .5872(4) .7932(2) .8170(2) .0384(9) aniso . . . 1 N
N14 .4368(5) .7405(2) .8069(2) .0500(10) aniso . . . 1 N
C15 .3699(6) .7333(2) .8779(2) .0540(10) aniso . . . 1 C
N16 .4703(4) .7775(2) .9302(2) .0480(10) aniso . . . 1 N
C17 .6034(5) .8156(2) .8901(2) .0470(10) aniso . . . 1 C
C18 .7636(5) .7612(2) .6948(2) .0500(10) aniso . . . 1 C
C19 .6417(6) .7213(2) .6449(2) .060(2) aniso . . . 1 C
C20 .7065(7) .6616(3) .5940(3) .070(2) aniso . . . 1 C
C21 .8946(7) .6420(3) .5925(3) .089(2) aniso . . . 1 C
C22 1.0170(7) .6816(3) .6416(3) .090(2) aniso . . . 1 C
C23 .9533(7) .7409(3) .6928(2) .068(2) aniso . . . 1 C
C24A .582(2) .6210(10) .5340(10) .080(7) aniso . . . .5 C
F25A .647(3) .6300(8) .4607(7) .161(7) aniso . . . .5 F
F26A .408(2) .649(2) .5340(10) .137(7) aniso . . . .5 F
F27A .561(3) .5420(10) .5490(10) .170(10) aniso . . . .5 F
C24B .557(3) .6150(10) .5510(10) .130(10) aniso . . . .5 C
F25B .635(2) .5758(9) .4899(8) .151(8) aniso . . . .5 F
F26B .436(3) .6670(10) .5170(10) .147(8) aniso . . . .5 F
F27B .462(3) .5580(10) .5890(10) .180(9) aniso . . . .5 F
H1 .3328 1.0970 .5469 .054 iso calc N1 R 1 H
H3 -.0783 1.0911 .7025 .071 iso calc C3 R 1 H
H4 .0809 .9954 .7709 .070 iso calc C4 R 1 H
H6 .3624 .9015 .7839 .058 iso calc C6 R 1 H
H8 .7662 .9084 .6194 .058 iso calc C8 R 1 H
H9 .6083 1.0113 .5548 .060 iso calc C9 R 1 H
H12 .8081 .8543 .7720 .055 iso calc C12 R 1 H
H15 .2651 .7012 .8909 .067 iso calc C15 R 1 H
H16 .4512 .7803 .9800 .060 iso calc N16 R 1 H
H17 .6928 .8520 .9104 .059 iso calc C17 R 1 H
H19 .5135 .7347 .6454 .075 iso calc C19 R 1 H
H21 .9390 .6018 .5582 .111 iso calc C21 R 1 H
H22 1.1452 .6683 .6405 .112 iso calc C22 R 1 H
H23 1.0381 .7674 .7261 .084 iso calc C23 R 1 H

loop_
_atom_site_aniso_label
_atom_site_aniso_U_11
_atom_site_aniso_U_22
_atom_site_aniso_U_33
_atom_site_aniso_U_12
_atom_site_aniso_U_13
_atom_site_aniso_U_23
Br .0456(2) .0716(2) .0431(2) -.0051(2) .0067(2) .0027(2)
N1 .050(2) .044(2) .0360(10) .0050(10) .008(2) .003(2)
C2 .057(2) .045(2) .042(2) .006(2) .003(2) -.001(2)
C3 .058(2) .064(2) .047(2) .016(3) .013(2) .008(2)
C4 .059(2) .065(3) .043(2) .012(2) .014(2) .012(2)
C5 .045(2) .045(2) .036(2) .004(2) .001(2) .000(2)
C6 .050(3) .050(2) .038(2) .000(2) .011(2) .009(2)
C7 .039(2) .047(2) .037(2) -.001(2) .002(2) -.001(2)
C8 .035(2) .056(2) .050(2) .004(2) .008(2) .003(2)
C9 .051(2) .053(2) .039(2) -.002(2) .009(2) .009(2)
C10 .046(2) .037(2) .035(2) -.001(2) .002(2) -.003(2)
O11 .076(2) .067(2) .050(2) .032(2) .012(2) .0160(10)
C12 .037(2) .055(2) .039(2) .000(2) -.001(2) .005(2)
N13 .035(2) .044(2) .037(2) .0000(10) -.0010(10) .0030(10)
N14 .051(2) .051(2) .049(2) -.010(2) .002(2) -.007(2)
C15 .055(2) .054(2) .052(2) -.014(2) .005(2) -.002(2)
N16 .043(2) .064(2) .037(2) .006(2) .003(2) .0040(10)
C17 .042(2) .060(2) .039(2) -.003(2) -.005(2) -.005(2)
C18 .045(2) .059(3) .044(2) .017(2) .008(2) .013(2)
C19 .053(2) .073(3) .054(2) .021(2) .001(2) -.008(2)
C20 .077(3) .078(3) .056(3) .023(3) .008(3) -.012(3)
C21 .096(4) .094(3) .075(3) .046(3) .024(3) -.009(3)
C22 .057(3) .111(4) .101(4) .037(3) .024(3) .004(3)
C23 .046(2) .078(3) .078(3) .019(3) .006(3) .008(3)
C24A .090(10) .080(10) .064(8) .020(10) .000(10) -.046(9)
F25A .180(10) .23(2) .070(6) .040(10) -.004(6) -.052(8)
F26A .066(7) .18(2) .170(10) .019(8) .008(8) -.120(10)
F27A .20(2) .114(9) .20(2) -.010(10) -.05(2) -.050(10)
C24B .14(3) .17(3) .090(10) .07(2) .010(10) -.04(2)
F25B .136(8) .17(2) .14(2) .010(10) .030(10) -.110(10)
F26B .18(2) .150(10) .107(7) .040(10) -.090(10) -.044(7)
F27B .22(2) .140(10) .180(10) -.060(10) -.010(10) -.038(9)

loop_
_atom_type_symbol
_atom_type_scat_dispersion_real
_atom_type_scat_dispersion_imag
_atom_type_scat_source
C .0033 .0016
;
International Tables for Crystallography (Vol. C)
;
H .0000 .0000
;
International Tables for Crystallography (Vol. C)
;
N .0061 .0033
;
International Tables for Crystallography (Vol. C)
;
O .0106 .0060
;
International Tables for Crystallography (Vol. C)
;
F .0171 .0103
;
International Tables for Crystallography (Vol. C)
;
Br -.2901 2.4595
;
International Tables for Crystallography (Vol. C)
;

loop_
_geom_angle_atom_site_label_1
_geom_angle_atom_site_label_2
_geom_angle_atom_site_label_3
_geom_angle
_geom_angle_publ_flag
C2 N1 C10 124.0(3) no
C2 N1 H1 118.0 no
C10 N1 H1 118.0 no
N1 C2 C3 116.1(3) no
N1 C2 O11 120.5(3) no
C3 C2 O11 123.4(3) no
C2 C3 C4 121.5(3) no
C2 C3 H3 119.3 no
C4 C3 H3 119.3 no
C3 C4 C5 121.1(4) no
C3 C4 H4 119.4 no
C5 C4 H4 119.4 no
C4 C5 C6 122.8(3) no
C4 C5 C10 118.0(3) no
C6 C5 C10 119.1(3) no
C5 C6 C7 121.3(3) no
C5 C6 H6 119.4 no
C7 C6 H6 119.4 no
C6 C7 C8 118.4(3) no
C6 C7 C12 123.3(3) no
C8 C7 C12 118.2(3) no
C7 C8 C9 121.3(3) no
C7 C8 H8 119.4 no
C9 C8 H8 119.4 no
C8 C9 C10 119.8(3) no
C8 C9 H9 120.1 no
C10 C9 H9 120.1 no
N1 C10 C5 119.3(3) no
N1 C10 C9 120.7(3) no
C5 C10 C9 120.1(3) no
C7 C12 N13 110.1(3) no
C7 C12 C18 113.0(3) no
C7 C12 H12 107.0 no
N13 C12 C18 112.2(3) no
N13 C12 H12 107.0 no
C18 C12 H12 107.0 no
C12 N13 N14 122.4(3) no
C12 N13 C17 125.9(3) no
N14 N13 C17 111.1(3) no
N13 N14 C15 102.7(3) no
N14 C15 N16 112.0(3) no
N14 C15 H15 124.0 no
N16 C15 H15 124.0 no
C15 N16 C17 106.5(3) no
C15 N16 H16 126.8 no
C17 N16 H16 126.8 no
N13 C17 N16 107.6(3) no
N13 C17 H17 126.2 no
N16 C17 H17 126.2 no
C12 C18 C19 121.5(3) no
C12 C18 C23 119.7(3) no
C19 C18 C23 118.7(4) no
C18 C19 C20 120.9(4) no
C18 C19 H19 119.6 no
C20 C19 H19 119.6 no
C19 C20 C21 119.9(4) no
C19 C20 C24A 122.8(7) no
C19 C20 C24B 115.6(9) no
C21 C20 C24A 117.0(8) no
C21 C20 C24B 124.1(9) no
C20 C21 C22 119.6(5) no
C20 C21 H21 120.2 no
C22 C21 H21 120.2 no
C21 C22 C23 120.8(4) no
C21 C22 H22 119.6 no
C23 C22 H22 119.6 no
C18 C23 C22 120.1(4) no
C18 C23 H23 120.0 no
C22 C23 H23 120.0 no
C20 C24A F25A 113.0(10) no
C20 C24A F26A 113.0(10) no
C20 C24A F27A 111.0(10) no
F25A C24A F26A 107(2) no
F25A C24A F27A 109(2) no
F26A C24A F27A 103(2) no
C20 C24B F25B 110(2) no
C20 C24B F26B 110(2) no
C20 C24B F27B 118(2) no
F25B C24B F26B 104(2) no
F25B C24B F27B 105(2) no
F26B C24B F27B 109(2) no

loop_
_geom_bond_atom_site_label_1
_geom_bond_atom_site_label_2
_geom_bond_distance
_geom_bond_publ_flag
N1 C2 1.357(5) no
N1 C10 1.379(4) no
N1 H1 .860 no
C2 C3 1.436(5) no
C2 O11 1.242(4) no
C3 C4 1.330(5) no
C3 H3 .930 no
C4 C5 1.426(5) no
C4 H4 .930 no
C5 C6 1.404(5) no
C5 C10 1.385(5) no
C6 C7 1.370(5) no
C6 H6 .930 no
C7 C8 1.405(5) no
C7 C12 1.518(5) no
C8 C9 1.366(5) no
C8 H8 .930 no
C9 C10 1.394(5) no
C9 H9 .930 no
C12 N13 1.479(4) no
C12 C18 1.508(5) no
C12 H12 .980 no
N13 N14 1.373(4) no
N13 C17 1.302(4) no
N14 C15 1.303(5) no
C15 N16 1.345(5) no
C15 H15 .930 no
N16 C17 1.315(4) no
N16 H16 .860 no
C17 H17 .930 no
C18 C19 1.373(5) no
C18 C23 1.379(6) no
C19 C20 1.376(6) no
C19 H19 .930 no
C20 C21 1.366(7) no
C20 C24A 1.50(2) no
C20 C24B 1.49(2) no
C21 C22 1.363(7) no
C21 H21 .930 no
C22 C23 1.373(7) no
C22 H22 .930 no
C23 H23 .930 no
C24A F25A 1.34(2) no
C24A F26A 1.31(2) no
C24A F27A 1.31(2) no
C24B F25B 1.33(3) no
C24B F26B 1.33(3) no
C24B F27B 1.31(3) no

loop_
_geom_hbond_atom_site_label_D
_geom_hbond_atom_site_label_H
_geom_hbond_atom_site_label_A
_geom_hbond_site_symmetry_A
_geom_hbond_distance_DH
_geom_hbond_distance_HA
_geom_hbond_distance_DA
_geom_hbond_angle_DHA
N1 H1 Br . .86 2.46 3.293(3) 162
N16 H16 O11 2_575 .86 1.86 2.642(4) 150
C17 H17 Br 2_675 .93 2.58 3.387(4) 145
C15 H15 O11 4_546 .93 2.27 3.173(5) 163

loop_
_geom_torsion_atom_site_label_1
_geom_torsion_atom_site_label_2
_geom_torsion_atom_site_label_3
_geom_torsion_atom_site_label_4
_geom_torsion
_geom_torsion_publ_flag
C10 N1 C2 C3 .7(5) no
C10 N1 C2 O11 179.8(3) no
H1 N1 C2 C3 -179.3 no
H1 N1 C2 O11 -.2 no
C2 N1 C10 C5 -.6(5) no
C2 N1 C10 C9 178.5(3) no
H1 N1 C10 C5 179.4 no
H1 N1 C10 C9 -1.5 no
N1 C2 C3 C4 .1(5) no
N1 C2 C3 H3 -179.9 no
O11 C2 C3 C4 -179.1(4) no
O11 C2 C3 H3 .9 no
C2 C3 C4 C5 -.8(6) no
C2 C3 C4 H4 179.2 no
H3 C3 C4 C5 179.2 no
H3 C3 C4 H4 -.8 no
C3 C4 C5 C6 -178.0(3) no
C3 C4 C5 C10 .9(5) no
H4 C4 C5 C6 2.0 no
H4 C4 C5 C10 -179.1 no
C4 C5 C6 C7 178.6(3) no
C4 C5 C6 H6 -1.4 no
C10 C5 C6 C7 -.3(5) no
C10 C5 C6 H6 179.7 no
C4 C5 C10 N1 -.2(5) no
C4 C5 C10 C9 -179.3(3) no
C6 C5 C10 N1 178.7(3) no
C6 C5 C10 C9 -.4(5) no
C5 C6 C7 C8 .3(5) no
C5 C6 C7 C12 179.7(3) no
H6 C6 C7 C8 -179.7 no
H6 C6 C7 C12 -.3 no
C6 C7 C8 C9 .5(5) no
C6 C7 C8 H8 -179.5 no
C12 C7 C8 C9 -178.9(3) no
C12 C7 C8 H8 1.1 no
C6 C7 C12 N13 7.0(4) no
C6 C7 C12 C18 133.4(3) no
C6 C7 C12 H12 -109.0 no
C8 C7 C12 N13 -173.6(3) no
C8 C7 C12 C18 -47.2(4) no
C8 C7 C12 H12 70.4 no
C7 C8 C9 C10 -1.2(5) no
C7 C8 C9 H9 178.8 no
H8 C8 C9 C10 178.8 no
H8 C8 C9 H9 -1.2 no
C8 C9 C10 N1 -178.0(3) no
C8 C9 C10 C5 1.1(5) no
H9 C9 C10 N1 2.0 no
H9 C9 C10 C5 -178.9 no
C7 C12 N13 N14 74.5(4) no
C7 C12 N13 C17 -96.4(4) no
C18 C12 N13 N14 -52.4(4) no
C18 C12 N13 C17 136.8(3) no
H12 C12 N13 N14 -169.5 no
H12 C12 N13 C17 19.6 no
C7 C12 C18 C19 -51.6(5) no
C7 C12 C18 C23 127.2(4) no
N13 C12 C18 C19 73.7(4) no
N13 C12 C18 C23 -107.6(4) no
H12 C12 C18 C19 -169.2 no
H12 C12 C18 C23 9.6 no
C12 N13 N14 C15 -172.8(3) no
C17 N13 N14 C15 -.8(4) no
C12 N13 C17 N16 173.4(3) no
C12 N13 C17 H17 -6.6 no
N14 N13 C17 N16 1.7(4) no
N14 N13 C17 H17 -178.4 no
N13 N14 C15 N16 -.4(4) no
N13 N14 C15 H15 179.6 no
N14 C15 N16 C17 1.4(4) no
N14 C15 N16 H16 -178.6 no
H15 C15 N16 C17 -178.6 no
H15 C15 N16 H16 1.4 no
C15 N16 C17 N13 -1.8(4) no
C15 N16 C17 H17 178.2 no
H16 N16 C17 N13 178.2 no
H16 N16 C17 H17 -1.8 no
C12 C18 C19 C20 179.2(4) no
C12 C18 C19 H19 -.8 no
C23 C18 C19 C20 .4(6) no
C23 C18 C19 H19 -179.6 no
C12 C18 C23 C22 -178.9(4) no
C12 C18 C23 H23 1.1 no
C19 C18 C23 C22 -.1(6) no
C19 C18 C23 H23 179.9 no
C18 C19 C20 C21 -.4(7) no
C18 C19 C20 C24A -174.9(8) no
C18 C19 C20 C24B 172.2(9) no
H19 C19 C20 C21 179.6 no
H19 C19 C20 C24A 5.1 no
H19 C19 C20 C24B -7.8 no
C19 C20 C21 C22 .1(7) no
C19 C20 C21 H21 -179.9 no
C24A C20 C21 C22 174.9(8) no
C24A C20 C21 H21 -5.2 no
C24B C20 C21 C22 -171.0(10) no
C24B C20 C21 H21 8.2 no
C19 C20 C24A F25A 122.0(10) no
C19 C20 C24A F26A 1(2) no
C19 C20 C24A F27A -114.0(10) no
C21 C20 C24A F25A -51(2) no
C21 C20 C24A F26A -173.0(10) no
C21 C20 C24A F27A 71(2) no
C19 C20 C24B F25B 164.0(10) no
C19 C20 C24B F26B 50(2) no
C19 C20 C24B F27B -75(2) no
C21 C20 C24B F25B -23(2) no
C21 C20 C24B F26B -136.0(10) no
C21 C20 C24B F27B 96(2) no
C20 C21 C22 C23 .2(8) no
C20 C21 C22 H22 -179.8 no
H21 C21 C22 C23 -179.8 no
H21 C21 C22 H22 .2 no
C21 C22 C23 C18 -.2(7) no
C21 C22 C23 H23 179.8 no
H22 C22 C23 C18 179.8 no
H22 C22 C23 H23 -.2 no
